data_2000727
loop_
_publ_author_name
'Bu, X.'
'Cisarova, I.'
'Coppens, P.'

_publ_section_title
;
 Structure of \d-(BEDT-TTF)PF~6~
;
_journal_issue 8
_journal_name_full 'Acta Crystallographica Section C'
_journal_page_first 1558
_journal_page_last 1560
_journal_paper_doi 10.1107/S0108270192005250
_journal_volume 48
_journal_year 1992
_chemical_formula_moiety 'C10 H8 S8 1+, F6 P 1-'
_chemical_formula_structural '(C10 H8 S8) (P F6)'
_chemical_formula_sum 'C10 H8 F6 P S8'
_chemical_formula_weight 529.65
_chemical_name_systematic
;
\d-[3,4;3',4'-bis(ethylenedithio)-2,2',5,5'-tetrathiafulvalenium]
hexafluorophosphate
;
_space_group_IT_number 2
_symmetry_cell_setting triclinic
_symmetry_space_group_name_Hall '-P 1'
_symmetry_space_group_name_H-M 'P -1'
_cell_angle_alpha 84.084(6)
_cell_angle_beta 82.435(7)
_cell_angle_gamma 87.378(7)
_cell_formula_units_Z 2
_cell_length_a 6.4253(6)
_cell_length_b 10.7241(8)
_cell_length_c 13.0490(10)
_cell_measurement_reflns_used 25
_cell_measurement_temperature 293
_cell_measurement_theta_max 18
_cell_measurement_theta_min 10
_cell_volume 886.10(13)
_computing_data_collection 'Enraf-Nonius CAD4 Software'
_computing_data_reduction 'Enraf-Nonius (1985) SDP'
_computing_molecular_graphics 'Nicolet X-ray products'
_computing_publication_material 'Enraf-Nonius SDP'
_computing_structure_refinement 'Enraf-Nonius SDP'
_computing_structure_solution 'Enraf-Nonius SDP'
_diffrn_ambient_temperature 293
_diffrn_measurement_device 'Enraf-Nonius CAD4 diffractometer'
_diffrn_measurement_method \q/2\q
_diffrn_radiation_monochromator graphite
_diffrn_radiation_source 'Mo Tube'
_diffrn_radiation_type MoK\a
_diffrn_radiation_wavelength 0.71073
_diffrn_reflns_av_R_equivalents 0.017
_diffrn_reflns_limit_h_max 5
_diffrn_reflns_limit_h_min 0
_diffrn_reflns_limit_k_max 9
_diffrn_reflns_limit_k_min -9
_diffrn_reflns_limit_l_max 11
_diffrn_reflns_limit_l_min -11
_diffrn_reflns_number 3418
_diffrn_reflns_theta_max 25
_diffrn_reflns_theta_min 2
_diffrn_standards_decay_% 1.1
_diffrn_standards_interval_time 300
_diffrn_standards_number 3
_exptl_absorpt_coefficient_mu 1.110
_exptl_absorpt_correction_T_max .96
_exptl_absorpt_correction_T_min .92
_exptl_absorpt_correction_type integration
_exptl_crystal_colour black
_exptl_crystal_density_diffrn 1.99
_exptl_crystal_description needle
_exptl_crystal_F_000 530
_exptl_crystal_size_max 0.35
_exptl_crystal_size_mid 0.08
_exptl_crystal_size_min 0.04
_refine_diff_density_max .71
_refine_diff_density_min -.52
_refine_ls_abs_structure_details
;
;
_refine_ls_goodness_of_fit_obs 2.55
_refine_ls_hydrogen_treatment noref
_refine_ls_matrix_type full
_refine_ls_number_constraints 0
_refine_ls_number_parameters 226
_refine_ls_number_reflns 1950
_refine_ls_number_restraints 0
_refine_ls_R_factor_obs 0.042
_refine_ls_shift/esd_max 0.01
_refine_ls_structure_factor_coef F
_refine_ls_weighting_scheme
;
     w=1/\s^2^(F);
     \s(F)=\s(F^2^)/2F;
     \s(F^2^)=[\s^2^~counting~+(0.02|F|^2^)^2^]^1/2^
;
_refine_ls_wR_factor_obs 0.054
_reflns_number_observed 1950
_reflns_number_total 3115
_reflns_observed_criterion I>3\s(I)
_cod_data_source_file cr1000.cif
_cod_data_source_block one
_cod_depositor_comments
;
 Marking attached hydrogen atoms.

 Antanas Vaitkus,
 2017-01-12

 Adding proper _atom_site_type_symbol and _atom_site_aniso_type_symbol data
 item values instead of the placeholder ones ('?').

 Antanas Vaitkus,
 2017-01-12
;
_cod_original_cell_volume 886.1(2)
_cod_database_code 2000727

loop_
_symmetry_equiv_pos_as_xyz
x,y,z
-x,-y,-z

loop_
_atom_site_aniso_label
_atom_site_aniso_U_11
_atom_site_aniso_U_22
_atom_site_aniso_U_33
_atom_site_aniso_U_12
_atom_site_aniso_U_13
_atom_site_aniso_U_23
_atom_site_aniso_type_symbol
S1 0.0241(6) 0.0373(7) 0.0363(7) 0.0034(5) -0.0046(5) -0.0153(6) S
S2 0.0269(6) 0.0437(8) 0.0358(7) 0.0057(6) -0.0091(5) -0.0176(6) S
S3 0.0278(6) 0.0485(8) 0.0357(7) 0.0032(6) -0.0072(5) -0.0194(6) S
S4 0.0280(6) 0.0497(8) 0.0361(7) 0.0027(6) -0.0058(5) -0.0183(6) S
S5 0.0307(6) 0.0413(8) 0.0440(7) 0.0033(6) -0.0166(5) -0.0138(6) S
S6 0.0280(6) 0.0429(8) 0.0472(7) 0.0064(6) -0.0074(6) -0.0244(6) S
S7 0.0321(7) 0.0611(9) 0.0572(8) 0.0023(7) -0.0055(6) -0.0381(7) S
S8 0.0386(7) 0.0508(9) 0.0500(8) -0.0029(7) -0.0192(6) -0.0170(7) S
P 0.0571(9) 0.0453(9) 0.0360(8) -0.0044(8) 0.0044(7) -0.0128(7) P
F1 0.116(3) 0.056(2) 0.085(3) 0.017(2) -0.035(2) -0.028(2) F
F2 0.201(6) 0.099(3) 0.041(2) -0.027(4) -0.003(3) -0.011(3) F
F3 0.083(3) 0.217(5) 0.203(5) 0.054(3) -0.060(3) -0.122(4) F
F4 0.279(8) 0.045(3) 0.113(4) -0.008(4) 0.038(5) -0.022(3) F
F5 0.470(10) 0.095(4) 0.041(3) -0.071(6) 0.060(5) -0.006(3) F
F6 0.042(3) 0.330(5) 0.369(6) -0.025(3) -0.003(3) -0.272(4) F
C1 0.026(2) 0.035(3) 0.024(2) 0.001(2) -0.002(2) -0.005(2) C
C2 0.022(2) 0.040(3) 0.031(3) 0.000(2) 0.000(2) -0.013(2) C
C3 0.026(2) 0.029(3) 0.027(2) -0.004(2) -0.005(2) -0.011(2) C
C4 0.028(2) 0.026(3) 0.026(2) 0.000(2) -0.004(2) -0.005(2) C
C5 0.030(3) 0.036(3) 0.032(3) -0.007(2) -0.002(2) -0.010(2) C
C6 0.034(3) 0.037(3) 0.027(3) -0.002(2) -0.006(2) -0.011(2) C
C7 0.036(3) 0.039(3) 0.056(3) -0.003(2) -0.006(3) -0.025(3) C
C8 0.032(3) 0.060(4) 0.049(3) 0.000(3) -0.006(2) -0.031(3) C
C9 0.048(4) 0.072(4) 0.107(5) -0.013(3) -0.012(3) -0.058(3) C
C10 0.045(3) 0.051(4) 0.076(4) -0.011(3) -0.013(3) -0.024(3) C

loop_
_atom_site_label
_atom_site_fract_x
_atom_site_fract_y
_atom_site_fract_z
_atom_site_U_iso_or_equiv
_atom_site_thermal_displace_type
_atom_site_calc_flag
_atom_site_calc_attached_atom
_atom_site_type_symbol
_atom_site_attached_hydrogens
S1 0.2067(2) 0.42870(10) 0.09150(10) 0.0318(3) Uani ? ? S 0
S2 0.6306(2) 0.32470(10) 0.09730(10) 0.0342(4) Uani ? ? S 0
S3 0.2626(2) 0.58930(10) 0.28340(10) 0.0361(4) Uani ? ? S 0
S4 0.6883(2) 0.48670(10) 0.28470(10) 0.0369(4) Uani ? ? S 0
S5 0.1146(2) 0.28580(10) -0.07710(10) 0.0371(4) Uani ? ? S 0
S6 0.6254(2) 0.16560(10) -0.07140(10) 0.0380(4) Uani ? ? S 0
S7 0.2684(2) 0.7327(2) 0.46400(10) 0.0480(4) Uani ? ? S 0
S8 0.7766(2) 0.6287(2) 0.45780(10) 0.0444(4) Uani ? ? S 0
P 0.0607(3) 0.0896(2) 0.27940(10) 0.0464(5) Uani ? ? P 0
F1 0.0940(7) -0.0533(4) 0.2625(3) 0.0830(10) Uani ? ? F 0
F2 0.0000(10) 0.0637(5) 0.3973(3) 0.114(2) Uani ? ? F 0
F3 -0.1736(8) 0.0737(7) 0.2674(5) 0.159(2) Uani ? ? F 0
F4 0.0250(10) 0.2308(5) 0.2938(5) 0.151(3) Uani ? ? F 0
F5 0.111(2) 0.1140(6) 0.1617(4) 0.209(4) Uani ? ? F 0
F6 0.2865(8) 0.0962(7) 0.2950(6) 0.232(3) Uani ? ? F 0
C1 0.4349(8) 0.4238(5) 0.1484(4) 0.0280(10) Uani ? ? C 0
C2 0.4589(8) 0.4926(5) 0.2296(4) 0.0310(10) Uani ? ? C 0
C3 0.2947(7) 0.3247(5) 0.0026(4) 0.0270(10) Uani ? ? C 0
C4 0.4911(8) 0.2745(5) 0.0047(4) 0.0260(10) Uani ? ? C 0
C5 0.4011(8) 0.6347(5) 0.3785(4) 0.0320(10) Uani ? ? C 0
C6 0.6005(8) 0.5889(5) 0.3775(4) 0.0320(10) Uani ? ? C 0
C7 0.2067(9) 0.1261(5) -0.0923(5) 0.042(2) Uani ? ? C 2
C8 0.4282(9) 0.1182(6) -0.1452(5) 0.045(2) Uani ? ? C 2
C9 0.4760(10) 0.8116(7) 0.5106(6) 0.072(2) Uani ? ? C 2
C10 0.6920(10) 0.7914(6) 0.4615(5) 0.055(2) Uani ? ? C 2

loop_
_atom_type_symbol
_atom_type_description
_atom_type_scat_dispersion_real
_atom_type_scat_dispersion_imag
_atom_type_scat_source
C ? .002 .002 'International Tables Vol IV Table 2.3.1(1974)'
H ? .000 .000 'International Tables Vol IV Table 2.3.1(1974)'
F ? .014 .010 'International Tables Vol IV Table 2.3.1(1974)'
P ? .090 .095 'International Tables Vol IV Table 2.3.1(1974)'
S ? .110 .124 'International Tables Vol IV Table 2.3.1(1974)'

loop_
_geom_angle_atom_site_label_1
_geom_angle_atom_site_label_2
_geom_angle_atom_site_label_3
_geom_angle_site_symmetry_1
_geom_angle_site_symmetry_2
_geom_angle_site_symmetry_3
_geom_angle
_geom_angle_publ_flag
C1 S1 C3 . . . 95.8(2) yes
C1 S2 C4 . . . 96.0(2) yes
C2 S3 C5 . . . 96.0(3) yes
C2 S4 C6 . . . 95.7(3) yes
C3 S5 C7 . . . 98.3(3) yes
C4 S6 C8 . . . 103.4(3) yes
C5 S7 C9 . . . 103.9(3) yes
C6 S8 C10 . . . 97.0(3) yes
F1 P F2 . . . 93.6(3) yes
F1 P F3 . . . 86.6(3) yes
F1 P F4 . . . 178.6(3) yes
F1 P F5 . . . 85.9(3) yes
F1 P F6 . . . 90.4(3) yes
F2 P F3 . . . 87.8(3) yes
F2 P F4 . . . 87.3(3) yes
F2 P F5 . . . 177.5(5) yes
F2 P F6 . . . 90.0(4) yes
F3 P F4 . . . 92.5(4) yes
F3 P F5 . . . 89.8(4) yes
F3 P F6 . . . 176.1(4) yes
F4 P F5 . . . 93.1(3) yes
F4 P F6 . . . 90.6(4) yes
F5 P F6 . . . 92.4(5) yes
S1 C1 S2 . . . 114.9(3) yes
S1 C1 C2 . . . 122.9(4) yes
S2 C1 C2 . . . 122.2(4) yes
S3 C2 S4 . . . 115.2(3) yes
S3 C2 C1 . . . 122.7(4) yes
S4 C2 C1 . . . 122.1(4) yes
S1 C3 S5 . . . 116.5(3) yes
S1 C3 C4 . . . 117.6(4) yes
S5 C3 C4 . . . 125.8(4) yes
S2 C4 S6 . . . 114.7(3) yes
S2 C4 C3 . . . 115.8(4) yes
S6 C4 C3 . . . 129.4(4) yes
S3 C5 S7 . . . 116.5(3) yes
S3 C5 C6 . . . 116.2(4) yes
S7 C5 C6 . . . 127.2(5) yes
S4 C6 S8 . . . 118.0(3) yes
S4 C6 C5 . . . 116.8(4) yes
S8 C6 C5 . . . 125.1(4) yes
S5 C7 C8 . . . 112.6(4) yes
S6 C8 C7 . . . 114.9(4) yes
S7 C9 C10 . . . 118.0(5) yes
S8 C10 C9 . . . 114.7(5) yes

loop_
_geom_bond_atom_site_label_1
_geom_bond_atom_site_label_2
_geom_bond_site_symmetry_1
_geom_bond_site_symmetry_2
_geom_bond_distance
_geom_bond_publ_flag
S1 C1 . . 1.725(5) yes
S1 C3 . . 1.717(5) yes
S2 C1 . . 1.720(5) yes
S2 C4 . . 1.737(6) yes
S3 C2 . . 1.719(5) yes
S3 C5 . . 1.739(6) yes
S4 C2 . . 1.719(5) yes
S4 C6 . . 1.738(5) yes
S5 C3 . . 1.745(5) yes
S5 C7 . . 1.808(6) yes
S6 C4 . . 1.737(5) yes
S6 C8 . . 1.809(6) yes
S7 C5 . . 1.728(5) yes
S7 C9 . . 1.812(8) yes
S8 C6 . . 1.735(6) yes
S8 C10 . . 1.807(7) yes
P F1 . . 1.571(4) yes
P F2 . . 1.535(5) yes
P F3 . . 1.553(6) yes
P F4 . . 1.548(5) yes
P F5 . . 1.526(5) yes
P F6 . . 1.497(6) yes
C1 C2 . . 1.381(8) yes
C3 C4 . . 1.352(7) yes
C5 C6 . . 1.350(7) yes
C7 C8 . . 1.501(7) yes
C9 C10 . . 1.467(9) yes

loop_
_geom_contact_atom_site_label_1
_geom_contact_atom_site_label_2
_geom_contact_distance
_geom_contact_site_symmetry_1
_geom_contact_site_symmetry_2
_geom_contact_publ_flag
? ? ? ? ? ?

loop_
_geom_torsion_atom_site_label_1
_geom_torsion_atom_site_label_2
_geom_torsion_atom_site_label_3
_geom_torsion_atom_site_label_4
_geom_torsion_site_symmetry_1
_geom_torsion_site_symmetry_2
_geom_torsion_site_symmetry_3
_geom_torsion_site_symmetry_4
_geom_torsion
_geom_torsion_publ_flag
? ? ? ? ? ? ? ? ? ?
